data_7009813
loop_
_publ_author_name
'Durran, Sean E.'
'Smith, Martin B.'
'Slawin, Alexandra M. Z.'
'Steed, Jonathan W.'

_publ_section_title
;
 The synthesis and co-ordination chemistry of new functionalised
 pyridylphosphines derived from Ph2PCH2OH&#x200A;&#x2020;
;
_journal_issue 16
_journal_name_full 'Journal of the Chemical Society, Dalton Transactions'
_journal_page_first 2771
_journal_paper_doi 10.1039/b003759l
_journal_year 2000
_chemical_formula_sum 'C60 H54 Cl2 N2 O5 P4 Pt'
_chemical_formula_weight 1272.92
_chemical_name_systematic
; 
 ? 
;
_space_group_IT_number 2
_symmetry_cell_setting triclinic
_symmetry_space_group_name_Hall '-P 1'
_symmetry_space_group_name_H-M 'P -1'
_atom_sites_solution_hydrogens geom
_atom_sites_solution_primary direct
_atom_sites_solution_secondary difmap
_audit_creation_method SHELXL-97
_cell_angle_alpha 81.161(3)
_cell_angle_beta 76.380(3)
_cell_angle_gamma 77.645(3)
_cell_formula_units_Z 2
_cell_length_a 10.9899(5)
_cell_length_b 15.8626(8)
_cell_length_c 16.8562(11)
_cell_measurement_temperature 100(2)
_cell_volume 2773.2(3)
_computing_cell_refinement DENZO-SMN
_computing_data_collection 'Nonius Collect'
_computing_data_reduction DENZO-SMN
_computing_molecular_graphics 'XSeed (Barbour, 1999)'
_computing_structure_refinement 'SHELXL-97 (Sheldrick, 1997)'
_computing_structure_solution 'SHELXS-97 (Sheldrick, 1990)'
_diffrn_ambient_temperature 100(2)
_diffrn_measured_fraction_theta_full 0.974
_diffrn_measured_fraction_theta_max 0.974
_diffrn_measurement_device_type KappaCCD
_diffrn_measurement_method '2o phi + omega scan'
_diffrn_radiation_monochromator graphite
_diffrn_radiation_source 'fine-focus sealed tube'
_diffrn_radiation_type MoK\a
_diffrn_radiation_wavelength 0.71073
_diffrn_reflns_av_R_equivalents 0.0538
_diffrn_reflns_av_sigmaI/netI 0.0827
_diffrn_reflns_limit_h_max 14
_diffrn_reflns_limit_h_min -14
_diffrn_reflns_limit_k_max 20
_diffrn_reflns_limit_k_min -20
_diffrn_reflns_limit_l_max 21
_diffrn_reflns_limit_l_min -21
_diffrn_reflns_number 20959
_diffrn_reflns_theta_full 27.50
_diffrn_reflns_theta_max 27.50
_diffrn_reflns_theta_min 2.08
_diffrn_standards_decay_% 0
_exptl_absorpt_coefficient_mu 2.793
_exptl_absorpt_correction_T_max 0.7676
_exptl_absorpt_correction_T_min 0.4013
_exptl_absorpt_correction_type Scalepack
_exptl_crystal_colour colourless
_exptl_crystal_density_diffrn 1.524
_exptl_crystal_density_method 'not measured'
_exptl_crystal_description plate
_exptl_crystal_F_000 1280
_exptl_crystal_size_max 0.40
_exptl_crystal_size_mid 0.10
_exptl_crystal_size_min 0.10
_refine_diff_density_max 6.377
_refine_diff_density_min -3.717
_refine_diff_density_rms 0.197
_refine_ls_extinction_coef 0.0011(2)
_refine_ls_extinction_expression Fc^*^=kFc[1+0.001xFc^2^\l^3^/sin(2\q)]^-1/4^
_refine_ls_extinction_method SHELXL
_refine_ls_goodness_of_fit_ref 1.064
_refine_ls_hydrogen_treatment mixed
_refine_ls_matrix_type full
_refine_ls_number_parameters 689
_refine_ls_number_reflns 12428
_refine_ls_number_restraints 0
_refine_ls_restrained_S_all 1.064
_refine_ls_R_factor_all 0.0893
_refine_ls_R_factor_gt 0.0662
_refine_ls_shift/su_max 0.001
_refine_ls_shift/su_mean 0.000
_refine_ls_structure_factor_coef Fsqd
_refine_ls_weighting_details 'calc w=1/[\s^2^(Fo^2^)+(0.0000P)^2^+32.8860P] where P=(Fo^2^+2Fc^2^)/3'
_refine_ls_weighting_scheme calc
_refine_ls_wR_factor_gt 0.1292
_refine_ls_wR_factor_ref 0.1387
_reflns_number_gt 10080
_reflns_number_total 12428
_reflns_threshold_expression >2sigma(I)
_cod_data_source_file b003759l.txt
_cod_data_source_block sd157a
_cod_original_sg_symbol_H-M P-1
_cod_database_code 7009813

loop_
_symmetry_equiv_pos_as_xyz
'x, y, z'
'-x, -y, -z'

loop_
_atom_site_label
_atom_site_type_symbol
_atom_site_fract_x
_atom_site_fract_y
_atom_site_fract_z
_atom_site_U_iso_or_equiv
_atom_site_adp_type
_atom_site_occupancy
_atom_site_symmetry_multiplicity
_atom_site_calc_flag
_atom_site_refinement_flags
_atom_site_disorder_assembly
_atom_site_disorder_group
Pt1 Pt 0.51365(3) 0.71778(2) 0.720301(18) 0.02453(11) Uani 1 1 d . . .
Cl1 Cl 0.68163(16) 0.62034(12) 0.76797(11) 0.0300(4) Uani 1 1 d . . .
P1 P 0.39664(17) 0.61495(13) 0.77808(12) 0.0256(4) Uani 1 1 d . . .
O1 O 0.4821(5) 0.7615(4) 1.0060(3) 0.0320(12) Uani 1 1 d . . .
N1 N 0.4303(6) 0.6419(4) 0.9261(4) 0.0300(15) Uani 1 1 d . . .
C1 C 0.4258(7) 0.5727(5) 0.8816(4) 0.0290(17) Uani 1 1 d . . .
H1A H 0.3571 0.5415 0.9123 0.035 Uiso 1 1 calc R . .
H1B H 0.5075 0.5310 0.8768 0.035 Uiso 1 1 calc R . .
Cl2 Cl 0.66361(16) 0.80665(12) 0.65914(11) 0.0288(4) Uani 1 1 d . . .
P2 P 0.58283(19) 0.79648(14) 1.04287(12) 0.0299(4) Uani 1 1 d . . .
O2 O 0.5307(6) 0.8401(4) 1.1173(3) 0.0412(14) Uani 1 1 d . . .
N2 N 0.3034(6) 0.5867(5) 1.0456(4) 0.0354(16) Uani 1 1 d . . .
C2 C 0.3795(7) 0.6425(5) 1.0093(5) 0.0313(18) Uani 1 1 d . . .
P3 P 0.35617(17) 0.82198(13) 0.68430(11) 0.0243(4) Uani 1 1 d . . .
O3 O 0.6483(5) 0.7787(3) 0.4145(3) 0.0287(12) Uani 1 1 d . . .
N3 N 0.4873(6) 0.8653(4) 0.5316(4) 0.0311(15) Uani 1 1 d . . .
H3N H 0.5481 0.8228 0.5393 0.037 Uiso 1 1 d R . .
C3 C 0.4049(7) 0.7038(5) 1.0527(5) 0.0320(18) Uani 1 1 d . . .
P4 P 0.79089(18) 0.74477(13) 0.36708(12) 0.0271(4) Uani 1 1 d . . .
O4 O 0.8102(5) 0.7363(4) 0.2793(3) 0.0336(12) Uani 1 1 d . . .
N4 N 0.3730(6) 0.9515(4) 0.4380(4) 0.0278(14) Uani 1 1 d . . .
C4 C 0.3529(8) 0.7049(6) 1.1350(5) 0.043(2) Uani 1 1 d . . .
H4 H 0.3705 0.7451 1.1653 0.051 Uiso 1 1 calc R . .
C5 C 0.2746(8) 0.6466(7) 1.1732(5) 0.046(2) Uani 1 1 d . . .
H5 H 0.2367 0.6460 1.2300 0.055 Uiso 1 1 calc R . .
C6 C 0.2527(8) 0.5889(6) 1.1264(5) 0.043(2) Uani 1 1 d . . .
H6 H 0.1990 0.5487 1.1527 0.052 Uiso 1 1 calc R . .
C7 C 0.2240(7) 0.6370(5) 0.7955(5) 0.0278(17) Uani 1 1 d . . .
C8 C 0.1639(7) 0.6056(5) 0.7446(4) 0.0267(16) Uani 1 1 d . . .
H8 H 0.2129 0.5747 0.7000 0.032 Uiso 1 1 calc R . .
C9 C 0.0301(7) 0.6202(5) 0.7602(5) 0.0323(18) Uani 1 1 d . . .
H9 H -0.0118 0.6000 0.7255 0.039 Uiso 1 1 calc R . .
C10 C -0.0402(7) 0.6635(6) 0.8252(5) 0.0350(19) Uani 1 1 d . . .
H10 H -0.1306 0.6726 0.8359 0.042 Uiso 1 1 calc R . .
C11 C 0.0198(7) 0.6943(6) 0.8758(5) 0.0362(19) Uani 1 1 d . . .
H11 H -0.0296 0.7243 0.9208 0.043 Uiso 1 1 calc R . .
C12 C 0.1521(7) 0.6812(5) 0.8605(5) 0.0331(18) Uani 1 1 d . . .
H12 H 0.1931 0.7027 0.8949 0.040 Uiso 1 1 calc R . .
C13 C 0.4443(6) 0.5210(5) 0.7216(4) 0.0251(15) Uani 1 1 d . . .
C14 C 0.5114(7) 0.5249(5) 0.6412(5) 0.0295(17) Uani 1 1 d . . .
H14 H 0.5366 0.5779 0.6154 0.035 Uiso 1 1 calc R . .
C15 C 0.5428(7) 0.4541(6) 0.5975(5) 0.0346(18) Uani 1 1 d . . .
H15 H 0.5880 0.4585 0.5420 0.042 Uiso 1 1 calc R . .
C16 C 0.5075(7) 0.3753(6) 0.6353(5) 0.0369(19) Uani 1 1 d . . .
H16 H 0.5288 0.3258 0.6059 0.044 Uiso 1 1 calc R . .
C17 C 0.4410(8) 0.3704(6) 0.7166(5) 0.039(2) Uani 1 1 d . . .
H17 H 0.4169 0.3173 0.7428 0.047 Uiso 1 1 calc R . .
C18 C 0.4098(7) 0.4422(5) 0.7591(5) 0.0310(17) Uani 1 1 d . . .
H18 H 0.3644 0.4380 0.8146 0.037 Uiso 1 1 calc R . .
C19 C 0.7039(7) 0.7023(5) 1.0561(4) 0.0287(16) Uani 1 1 d . . .
C20 C 0.7236(7) 0.6286(5) 1.0163(5) 0.0326(18) Uani 1 1 d . . .
H20 H 0.6706 0.6256 0.9800 0.039 Uiso 1 1 calc R . .
C21 C 0.8212(8) 0.5586(5) 1.0294(5) 0.0358(19) Uani 1 1 d . . .
H21 H 0.8350 0.5085 1.0016 0.043 Uiso 1 1 calc R . .
C22 C 0.8977(7) 0.5623(6) 1.0827(5) 0.0363(19) Uani 1 1 d . . .
H22 H 0.9636 0.5147 1.0920 0.044 Uiso 1 1 calc R . .
C23 C 0.8780(7) 0.6355(6) 1.1226(5) 0.037(2) Uani 1 1 d . . .
H23 H 0.9309 0.6380 1.1590 0.044 Uiso 1 1 calc R . .
C24 C 0.7816(7) 0.7052(5) 1.1099(5) 0.0315(17) Uani 1 1 d . . .
H24 H 0.7684 0.7550 1.1379 0.038 Uiso 1 1 calc R . .
C25 C 0.6506(7) 0.8638(5) 0.9559(5) 0.0327(18) Uani 1 1 d . . .
C26 C 0.6700(10) 0.9426(6) 0.9683(6) 0.049(2) Uani 1 1 d . . .
H26 H 0.6373 0.9636 1.0205 0.059 Uiso 1 1 calc R . .
C27 C 0.7378(11) 0.9921(7) 0.9044(6) 0.057(3) Uani 1 1 d . . .
H27 H 0.7502 1.0472 0.9132 0.068 Uiso 1 1 calc R . .
C28 C 0.7863(9) 0.9626(6) 0.8298(5) 0.042(2) Uani 1 1 d . . .
H28 H 0.8357 0.9956 0.7874 0.050 Uiso 1 1 calc R . .
C29 C 0.7639(8) 0.8849(6) 0.8157(5) 0.0373(19) Uani 1 1 d . . .
H29 H 0.7956 0.8649 0.7631 0.045 Uiso 1 1 calc R . .
C30 C 0.6950(8) 0.8359(5) 0.8782(5) 0.0345(18) Uani 1 1 d . . .
H30 H 0.6779 0.7828 0.8680 0.041 Uiso 1 1 calc R . .
C31 C 0.4117(7) 0.9048(5) 0.6020(5) 0.0304(18) Uani 1 1 d . . .
H31A H 0.3373 0.9458 0.5866 0.036 Uiso 1 1 calc R . .
H31B H 0.4627 0.9380 0.6222 0.036 Uiso 1 1 calc R . .
C32 C 0.4713(7) 0.8894(5) 0.4527(5) 0.0273(17) Uani 1 1 d . . .
C33 C 0.5570(7) 0.8480(5) 0.3891(5) 0.0284(17) Uani 1 1 d . . .
C34 C 0.5463(7) 0.8710(5) 0.3085(5) 0.0303(17) Uani 1 1 d . . .
H34 H 0.6052 0.8433 0.2651 0.036 Uiso 1 1 calc R . .
C35 C 0.4448(7) 0.9368(5) 0.2935(5) 0.0313(18) Uani 1 1 d . . .
H35 H 0.4335 0.9562 0.2391 0.038 Uiso 1 1 calc R . .
C36 C 0.3626(7) 0.9726(5) 0.3586(5) 0.0296(17) Uani 1 1 d . . .
H36 H 0.2922 1.0157 0.3476 0.036 Uiso 1 1 calc R . .
C37 C 0.2394(7) 0.7899(5) 0.6408(4) 0.0245(15) Uani 1 1 d . . .
C38 C 0.2844(7) 0.7426(5) 0.5736(5) 0.0264(16) Uani 1 1 d . . .
H38 H 0.3733 0.7220 0.5570 0.032 Uiso 1 1 calc R . .
C39 C 0.2010(7) 0.7249(5) 0.5301(5) 0.0310(17) Uani 1 1 d . . .
H39 H 0.2329 0.6928 0.4840 0.037 Uiso 1 1 calc R . .
C40 C 0.0729(7) 0.7541(5) 0.5542(5) 0.0333(18) Uani 1 1 d . . .
H40 H 0.0159 0.7431 0.5242 0.040 Uiso 1 1 calc R . .
C41 C 0.0262(7) 0.7992(5) 0.6217(5) 0.0348(19) Uani 1 1 d . . .
H41 H -0.0631 0.8173 0.6391 0.042 Uiso 1 1 calc R . .
C42 C 0.1089(7) 0.8186(5) 0.6649(4) 0.0274(16) Uani 1 1 d . . .
H42 H 0.0762 0.8514 0.7105 0.033 Uiso 1 1 calc R . .
C43 C 0.2750(8) 0.8876(5) 0.7679(5) 0.0307(17) Uani 1 1 d . . .
C44 C 0.1945(8) 0.9665(6) 0.7550(5) 0.039(2) Uani 1 1 d . . .
H44 H 0.1772 0.9855 0.7019 0.047 Uiso 1 1 calc R . .
C45 C 0.1393(12) 1.0176(6) 0.8176(6) 0.059(3) Uani 1 1 d . . .
H45 H 0.0837 1.0711 0.8078 0.071 Uiso 1 1 calc R . .
C46 C 0.1650(13) 0.9907(7) 0.8952(7) 0.073(4) Uani 1 1 d . . .
H46 H 0.1269 1.0254 0.9389 0.088 Uiso 1 1 calc R . .
C47 C 0.2464(14) 0.9132(7) 0.9083(7) 0.080(4) Uani 1 1 d . . .
H47 H 0.2634 0.8945 0.9616 0.096 Uiso 1 1 calc R . .
C48 C 0.3038(11) 0.8623(6) 0.8453(6) 0.054(3) Uani 1 1 d . . .
H48 H 0.3626 0.8103 0.8546 0.065 Uiso 1 1 calc R . .
C49 C 0.8826(7) 0.8186(5) 0.3847(4) 0.0259(16) Uani 1 1 d . . .
C50 C 0.8337(7) 0.8826(5) 0.4365(5) 0.0298(17) Uani 1 1 d . . .
H50 H 0.7489 0.8870 0.4678 0.036 Uiso 1 1 calc R . .
C51 C 0.9085(7) 0.9411(5) 0.4431(5) 0.0309(17) Uani 1 1 d . . .
H51 H 0.8739 0.9865 0.4774 0.037 Uiso 1 1 calc R . .
C52 C 1.0324(8) 0.9328(6) 0.3997(5) 0.0360(19) Uani 1 1 d . . .
H52 H 1.0835 0.9720 0.4051 0.043 Uiso 1 1 calc R . .
C53 C 1.0835(8) 0.8688(6) 0.3488(5) 0.038(2) Uani 1 1 d . . .
H53 H 1.1693 0.8637 0.3193 0.046 Uiso 1 1 calc R . .
C54 C 1.0092(7) 0.8114(5) 0.3405(5) 0.0329(18) Uani 1 1 d . . .
H54 H 1.0439 0.7673 0.3050 0.039 Uiso 1 1 calc R . .
C55 C 0.8218(7) 0.6428(5) 0.4289(5) 0.0286(16) Uani 1 1 d . . .
C56 C 0.8519(7) 0.5669(5) 0.3903(5) 0.0325(17) Uani 1 1 d . . .
H56 H 0.8622 0.5695 0.3325 0.039 Uiso 1 1 calc R . .
C57 C 0.8667(7) 0.4875(5) 0.4383(5) 0.0339(18) Uani 1 1 d . . .
H57 H 0.8869 0.4354 0.4129 0.041 Uiso 1 1 calc R . .
C58 C 0.8524(7) 0.4830(5) 0.5224(5) 0.0345(19) Uani 1 1 d . . .
H58 H 0.8627 0.4281 0.5544 0.041 Uiso 1 1 calc R . .
C59 C 0.8230(7) 0.5585(5) 0.5600(5) 0.0340(19) Uani 1 1 d . . .
H59 H 0.8135 0.5554 0.6178 0.041 Uiso 1 1 calc R . .
C60 C 0.8074(6) 0.6390(5) 0.5136(4) 0.0305(17) Uani 1 1 d . . .
H60 H 0.7871 0.6908 0.5395 0.037 Uiso 1 1 calc R . .
H1N H 0.5207 0.6558 0.9021 0.037 Uiso 1 1 d R . .
O1S O 0.0068(6) 1.1332(5) 1.0300(4) 0.103(7) Uani 0.50 1 d PR . .
O2S O -0.0851(6) 1.1754(5) 0.8759(4) 0.137(10) Uani 0.50 1 d PR . .

loop_
_atom_site_aniso_label
_atom_site_aniso_U_11
_atom_site_aniso_U_22
_atom_site_aniso_U_33
_atom_site_aniso_U_23
_atom_site_aniso_U_13
_atom_site_aniso_U_12
Pt1 0.02093(15) 0.03284(17) 0.02263(15) 0.00991(10) -0.01099(10) -0.01315(11)
Cl1 0.0224(8) 0.0378(10) 0.0313(10) 0.0112(8) -0.0134(7) -0.0109(7)
P1 0.0210(9) 0.0339(10) 0.0244(10) 0.0105(8) -0.0105(8) -0.0135(8)
O1 0.026(3) 0.050(3) 0.021(3) 0.007(2) -0.008(2) -0.016(2)
N1 0.027(3) 0.045(4) 0.020(3) 0.011(3) -0.007(3) -0.021(3)
C1 0.028(4) 0.036(4) 0.025(4) 0.011(3) -0.012(3) -0.015(3)
Cl2 0.0242(9) 0.0370(10) 0.0290(9) 0.0098(7) -0.0114(7) -0.0169(7)
P2 0.0278(10) 0.0406(12) 0.0236(10) 0.0021(8) -0.0103(8) -0.0100(8)
O2 0.042(3) 0.057(4) 0.024(3) 0.000(3) -0.011(3) -0.007(3)
N2 0.026(3) 0.049(4) 0.028(4) 0.016(3) -0.010(3) -0.010(3)
C2 0.025(4) 0.039(4) 0.028(4) 0.011(3) -0.014(3) -0.004(3)
P3 0.0205(9) 0.0337(10) 0.0198(9) 0.0081(8) -0.0071(7) -0.0124(8)
O3 0.022(3) 0.030(3) 0.033(3) 0.011(2) -0.012(2) -0.006(2)
N3 0.028(3) 0.033(4) 0.030(4) 0.016(3) -0.013(3) -0.007(3)
C3 0.024(4) 0.047(5) 0.025(4) 0.009(3) -0.012(3) -0.010(3)
P4 0.0247(9) 0.0326(10) 0.0254(10) 0.0064(8) -0.0102(8) -0.0097(8)
O4 0.032(3) 0.042(3) 0.028(3) 0.003(2) -0.012(2) -0.009(2)
N4 0.025(3) 0.030(3) 0.030(3) 0.013(3) -0.013(3) -0.012(3)
C4 0.037(5) 0.067(6) 0.024(4) 0.003(4) -0.004(4) -0.018(4)
C5 0.036(5) 0.070(7) 0.025(4) 0.007(4) -0.002(4) -0.011(4)
C6 0.031(4) 0.049(5) 0.040(5) 0.021(4) -0.004(4) -0.010(4)
C7 0.023(4) 0.034(4) 0.030(4) 0.019(3) -0.016(3) -0.017(3)
C8 0.027(4) 0.034(4) 0.022(4) 0.006(3) -0.010(3) -0.014(3)
C9 0.022(4) 0.042(5) 0.037(5) 0.015(4) -0.019(3) -0.016(3)
C10 0.024(4) 0.050(5) 0.031(4) 0.010(4) -0.011(3) -0.014(4)
C11 0.024(4) 0.049(5) 0.031(4) 0.005(4) -0.004(3) -0.009(4)
C12 0.026(4) 0.044(5) 0.030(4) 0.008(4) -0.010(3) -0.011(3)
C13 0.017(3) 0.034(4) 0.027(4) 0.006(3) -0.008(3) -0.011(3)
C14 0.026(4) 0.036(4) 0.029(4) 0.006(3) -0.011(3) -0.012(3)
C15 0.026(4) 0.052(5) 0.025(4) 0.004(4) -0.001(3) -0.019(4)
C16 0.028(4) 0.047(5) 0.039(5) 0.000(4) -0.007(4) -0.016(4)
C17 0.033(4) 0.049(5) 0.037(5) 0.007(4) -0.005(4) -0.022(4)
C18 0.030(4) 0.031(4) 0.031(4) 0.004(3) -0.005(3) -0.011(3)
C19 0.028(4) 0.043(5) 0.016(3) 0.006(3) -0.005(3) -0.015(3)
C20 0.028(4) 0.044(5) 0.028(4) 0.004(3) -0.004(3) -0.018(3)
C21 0.035(4) 0.036(4) 0.032(4) 0.009(3) 0.005(3) -0.018(4)
C22 0.028(4) 0.043(5) 0.029(4) 0.010(4) -0.002(3) -0.003(3)
C23 0.026(4) 0.060(6) 0.023(4) 0.007(4) -0.010(3) -0.009(4)
C24 0.035(4) 0.042(5) 0.021(4) 0.007(3) -0.012(3) -0.015(3)
C25 0.033(4) 0.040(5) 0.027(4) 0.005(3) -0.014(3) -0.010(3)
C26 0.069(7) 0.051(6) 0.031(5) -0.003(4) -0.009(5) -0.022(5)
C27 0.088(8) 0.046(6) 0.043(6) 0.001(4) -0.011(5) -0.036(6)
C28 0.046(5) 0.053(6) 0.030(5) 0.013(4) -0.015(4) -0.021(4)
C29 0.040(5) 0.046(5) 0.026(4) 0.009(4) -0.011(4) -0.012(4)
C30 0.038(4) 0.038(5) 0.030(4) 0.005(3) -0.009(4) -0.017(4)
C31 0.028(4) 0.037(4) 0.028(4) 0.016(3) -0.013(3) -0.017(3)
C32 0.021(4) 0.036(4) 0.028(4) 0.013(3) -0.010(3) -0.019(3)
C33 0.025(4) 0.029(4) 0.033(4) 0.010(3) -0.015(3) -0.010(3)
C34 0.030(4) 0.039(4) 0.024(4) 0.001(3) -0.009(3) -0.012(3)
C35 0.035(4) 0.032(4) 0.032(4) 0.009(3) -0.024(4) -0.007(3)
C36 0.025(4) 0.033(4) 0.033(4) 0.010(3) -0.014(3) -0.009(3)
C37 0.023(3) 0.033(4) 0.019(3) 0.011(3) -0.010(3) -0.013(3)
C38 0.021(3) 0.030(4) 0.029(4) 0.008(3) -0.010(3) -0.008(3)
C39 0.038(4) 0.035(4) 0.025(4) 0.006(3) -0.013(3) -0.016(3)
C40 0.030(4) 0.041(5) 0.034(4) 0.011(4) -0.018(4) -0.017(3)
C41 0.023(4) 0.047(5) 0.035(5) 0.017(4) -0.013(3) -0.014(3)
C42 0.026(4) 0.036(4) 0.021(4) 0.006(3) -0.005(3) -0.013(3)
C43 0.041(4) 0.037(4) 0.021(4) -0.001(3) -0.009(3) -0.018(4)
C44 0.043(5) 0.044(5) 0.028(4) 0.008(4) -0.015(4) -0.003(4)
C45 0.094(8) 0.040(5) 0.044(6) -0.007(4) -0.032(6) 0.007(5)
C46 0.120(11) 0.059(7) 0.042(6) -0.022(5) -0.039(7) 0.016(7)
C47 0.147(12) 0.053(7) 0.043(6) -0.016(5) -0.053(8) 0.018(7)
C48 0.085(8) 0.042(5) 0.039(5) 0.004(4) -0.032(5) -0.004(5)
C49 0.021(3) 0.035(4) 0.023(4) 0.009(3) -0.011(3) -0.009(3)
C50 0.027(4) 0.040(4) 0.025(4) 0.010(3) -0.013(3) -0.012(3)
C51 0.038(4) 0.032(4) 0.027(4) 0.001(3) -0.016(3) -0.009(3)
C52 0.034(4) 0.043(5) 0.036(5) 0.013(4) -0.017(4) -0.022(4)
C53 0.030(4) 0.050(5) 0.033(5) 0.009(4) -0.007(4) -0.015(4)
C54 0.027(4) 0.044(5) 0.026(4) 0.004(3) -0.006(3) -0.011(3)
C55 0.020(3) 0.040(4) 0.028(4) 0.004(3) -0.010(3) -0.011(3)
C56 0.029(4) 0.040(5) 0.031(4) 0.003(3) -0.011(3) -0.010(3)
C57 0.031(4) 0.033(4) 0.041(5) 0.004(4) -0.014(4) -0.010(3)
C58 0.024(4) 0.040(5) 0.041(5) 0.012(4) -0.011(3) -0.016(3)
C59 0.023(4) 0.045(5) 0.034(4) 0.012(4) -0.011(3) -0.011(3)
C60 0.017(3) 0.043(5) 0.034(4) 0.001(3) -0.011(3) -0.010(3)
O1S 0.052(10) 0.136(17) 0.140(18) 0.007(14) -0.071(12) -0.018(10)
O2S 0.133(18) 0.16(2) 0.069(13) 0.055(13) -0.042(13) 0.049(15)

loop_
_atom_type_symbol
_atom_type_description
_atom_type_scat_dispersion_real
_atom_type_scat_dispersion_imag
_atom_type_scat_source
C C 0.0033 0.0016 'International Tables Vol C Tables 4.2.6.8 and 6.1.1.4'
H H 0.0000 0.0000 'International Tables Vol C Tables 4.2.6.8 and 6.1.1.4'
N N 0.0061 0.0033 'International Tables Vol C Tables 4.2.6.8 and 6.1.1.4'
O O 0.0106 0.0060 'International Tables Vol C Tables 4.2.6.8 and 6.1.1.4'
P P 0.1023 0.0942 'International Tables Vol C Tables 4.2.6.8 and 6.1.1.4'
Cl Cl 0.1484 0.1585 'International Tables Vol C Tables 4.2.6.8 and 6.1.1.4'
Pt Pt -1.7033 8.3905 'International Tables Vol C Tables 4.2.6.8 and 6.1.1.4'

loop_
_geom_angle_atom_site_label_1
_geom_angle_atom_site_label_2
_geom_angle_atom_site_label_3
_geom_angle
_geom_angle_site_symmetry_1
_geom_angle_site_symmetry_3
_geom_angle_publ_flag
P3 Pt1 P1 98.24(7) . . ?
P3 Pt1 Cl2 90.48(6) . . ?
P1 Pt1 Cl2 170.86(7) . . ?
P3 Pt1 Cl1 173.17(7) . . ?
P1 Pt1 Cl1 85.05(6) . . ?
Cl2 Pt1 Cl1 86.58(6) . . ?
C13 P1 C7 104.2(3) . . ?
C13 P1 C1 104.4(3) . . ?
C7 P1 C1 102.6(3) . . ?
C13 P1 Pt1 111.3(2) . . ?
C7 P1 Pt1 122.1(2) . . ?
C1 P1 Pt1 110.5(2) . . ?
C3 O1 P2 122.4(4) . . ?
C2 N1 C1 122.3(6) . . ?
N1 C1 P1 111.0(5) . . ?
O2 P2 O1 116.2(3) . . ?
O2 P2 C25 114.5(4) . . ?
O1 P2 C25 101.0(3) . . ?
O2 P2 C19 113.2(3) . . ?
O1 P2 C19 104.2(3) . . ?
C25 P2 C19 106.5(4) . . ?
C2 N2 C6 118.0(8) . . ?
N2 C2 N1 118.4(7) . . ?
N2 C2 C3 121.7(7) . . ?
N1 C2 C3 119.9(7) . . ?
C37 P3 C43 109.6(4) . . ?
C37 P3 C31 100.1(3) . . ?
C43 P3 C31 101.9(4) . . ?
C37 P3 Pt1 117.8(3) . . ?
C43 P3 Pt1 111.8(3) . . ?
C31 P3 Pt1 114.0(3) . . ?
C33 O3 P4 128.6(5) . . ?
C32 N3 C31 125.5(6) . . ?
C4 C3 O1 124.5(8) . . ?
C4 C3 C2 119.7(7) . . ?
O1 C3 C2 115.8(7) . . ?
O4 P4 O3 117.1(3) . . ?
O4 P4 C55 113.6(4) . . ?
O3 P4 C55 98.4(3) . . ?
O4 P4 C49 111.5(3) . . ?
O3 P4 C49 104.9(3) . . ?
C55 P4 C49 110.3(3) . . ?
C32 N4 C36 116.7(7) . . ?
C3 C4 C5 118.8(9) . . ?
C4 C5 C6 118.3(8) . . ?
N2 C6 C5 123.5(8) . . ?
C12 C7 C8 120.1(7) . . ?
C12 C7 P1 120.4(5) . . ?
C8 C7 P1 119.5(6) . . ?
C7 C8 C9 119.2(8) . . ?
C10 C9 C8 120.2(7) . . ?
C9 C10 C11 120.5(7) . . ?
C10 C11 C12 120.0(8) . . ?
C7 C12 C11 120.0(8) . . ?
C14 C13 C18 118.4(7) . . ?
C14 C13 P1 122.0(6) . . ?
C18 C13 P1 119.5(6) . . ?
C15 C14 C13 121.7(7) . . ?
C14 C15 C16 119.6(8) . . ?
C17 C16 C15 119.1(8) . . ?
C18 C17 C16 120.4(8) . . ?
C17 C18 C13 120.7(8) . . ?
C20 C19 C24 119.2(7) . . ?
C20 C19 P2 124.0(6) . . ?
C24 C19 P2 116.8(6) . . ?
C19 C20 C21 120.2(7) . . ?
C22 C21 C20 120.0(8) . . ?
C23 C22 C21 119.8(8) . . ?
C22 C23 C24 120.6(7) . . ?
C23 C24 C19 120.2(8) . . ?
C26 C25 C30 119.0(8) . . ?
C26 C25 P2 118.1(7) . . ?
C30 C25 P2 122.7(6) . . ?
C25 C26 C27 119.9(9) . . ?
C28 C27 C26 120.8(9) . . ?
C27 C28 C29 119.8(8) . . ?
C28 C29 C30 119.9(8) . . ?
C29 C30 C25 120.5(8) . . ?
N3 C31 P3 110.8(5) . . ?
N4 C32 N3 119.6(7) . . ?
N4 C32 C33 121.2(7) . . ?
N3 C32 C33 119.2(7) . . ?
C34 C33 C32 121.5(7) . . ?
C34 C33 O3 123.6(7) . . ?
C32 C33 O3 114.8(6) . . ?
C33 C34 C35 117.0(8) . . ?
C36 C35 C34 118.5(7) . . ?
N4 C36 C35 125.1(7) . . ?
C38 C37 C42 118.8(6) . . ?
C38 C37 P3 117.5(5) . . ?
C42 C37 P3 123.3(6) . . ?
C37 C38 C39 121.0(7) . . ?
C40 C39 C38 119.5(8) . . ?
C39 C40 C41 120.4(7) . . ?
C40 C41 C42 120.6(7) . . ?
C37 C42 C41 119.7(8) . . ?
C44 C43 C48 118.7(8) . . ?
C44 C43 P3 121.9(6) . . ?
C48 C43 P3 119.1(7) . . ?
C45 C44 C43 121.4(8) . . ?
C44 C45 C46 119.7(9) . . ?
C47 C46 C45 119.4(10) . . ?
C46 C47 C48 121.1(9) . . ?
C47 C48 C43 119.6(9) . . ?
C50 C49 C54 119.4(7) . . ?
C50 C49 P4 123.4(6) . . ?
C54 C49 P4 117.1(6) . . ?
C49 C50 C51 120.1(7) . . ?
C52 C51 C50 119.6(8) . . ?
C53 C52 C51 121.1(7) . . ?
C52 C53 C54 119.7(8) . . ?
C53 C54 C49 120.0(8) . . ?
C60 C55 C56 120.7(7) . . ?
C60 C55 P4 121.2(6) . . ?
C56 C55 P4 118.0(6) . . ?
C57 C56 C55 118.5(8) . . ?
C58 C57 C56 121.2(8) . . ?
C57 C58 C59 119.8(7) . . ?
C58 C59 C60 120.3(8) . . ?
C59 C60 C55 119.4(7) . . ?

loop_
_geom_bond_atom_site_label_1
_geom_bond_atom_site_label_2
_geom_bond_distance
_geom_bond_site_symmetry_2
_geom_bond_publ_flag
Pt1 P3 2.2489(19) . ?
Pt1 P1 2.2543(18) . ?
Pt1 Cl2 2.3482(16) . ?
Pt1 Cl1 2.3534(17) . ?
P1 C13 1.807(8) . ?
P1 C7 1.815(7) . ?
P1 C1 1.846(7) . ?
O1 C3 1.405(9) . ?
O1 P2 1.617(5) . ?
N1 C2 1.383(10) . ?
N1 C1 1.435(10) . ?
P2 O2 1.463(6) . ?
P2 C25 1.786(8) . ?
P2 C19 1.800(8) . ?
N2 C2 1.328(10) . ?
N2 C6 1.347(11) . ?
C2 C3 1.409(12) . ?
P3 C37 1.812(7) . ?
P3 C43 1.823(8) . ?
P3 C31 1.846(7) . ?
O3 C33 1.409(8) . ?
O3 P4 1.601(5) . ?
N3 C32 1.368(9) . ?
N3 C31 1.425(10) . ?
C3 C4 1.372(11) . ?
P4 O4 1.468(6) . ?
P4 C55 1.797(8) . ?
P4 C49 1.797(7) . ?
N4 C32 1.340(9) . ?
N4 C36 1.353(9) . ?
C4 C5 1.381(12) . ?
C5 C6 1.386(14) . ?
C7 C12 1.382(12) . ?
C7 C8 1.401(10) . ?
C8 C9 1.406(10) . ?
C9 C10 1.370(12) . ?
C10 C11 1.389(11) . ?
C11 C12 1.391(10) . ?
C13 C14 1.382(10) . ?
C13 C18 1.398(10) . ?
C14 C15 1.376(12) . ?
C15 C16 1.402(11) . ?
C16 C17 1.392(12) . ?
C17 C18 1.377(12) . ?
C19 C20 1.389(12) . ?
C19 C24 1.395(10) . ?
C20 C21 1.400(11) . ?
C21 C22 1.383(12) . ?
C22 C23 1.381(12) . ?
C23 C24 1.387(11) . ?
C25 C26 1.367(12) . ?
C25 C30 1.390(12) . ?
C26 C27 1.395(13) . ?
C27 C28 1.359(14) . ?
C28 C29 1.372(12) . ?
C29 C30 1.383(11) . ?
C32 C33 1.394(11) . ?
C33 C34 1.377(10) . ?
C34 C35 1.397(10) . ?
C35 C36 1.359(11) . ?
C37 C38 1.388(11) . ?
C37 C42 1.390(10) . ?
C38 C39 1.396(10) . ?
C39 C40 1.368(11) . ?
C40 C41 1.373(12) . ?
C41 C42 1.397(10) . ?
C43 C44 1.389(11) . ?
C43 C48 1.393(11) . ?
C44 C45 1.374(13) . ?
C45 C46 1.387(13) . ?
C46 C47 1.378(15) . ?
C47 C48 1.382(15) . ?
C49 C50 1.378(11) . ?
C49 C54 1.405(10) . ?
C50 C51 1.397(10) . ?
C51 C52 1.375(11) . ?
C52 C53 1.371(13) . ?
C53 C54 1.387(11) . ?
C55 C60 1.393(10) . ?
C55 C56 1.397(11) . ?
C56 C57 1.389(11) . ?
C57 C58 1.381(11) . ?
C58 C59 1.382(12) . ?
C59 C60 1.390(10) . ?

loop_
_geom_hbond_atom_site_label_D
_geom_hbond_atom_site_label_H
_geom_hbond_atom_site_label_A
_geom_hbond_distance_DH
_geom_hbond_distance_HA
_geom_hbond_distance_DA
_geom_hbond_angle_DHA
_geom_hbond_site_symmetry_A
N1 H1N Cl1 1.04 2.58 3.356(7) 131.5 .
N3 H3N Cl2 0.86 2.58 3.133(6) 122.9 .

loop_
_geom_torsion_atom_site_label_1
_geom_torsion_atom_site_label_2
_geom_torsion_atom_site_label_3
_geom_torsion_atom_site_label_4
_geom_torsion
_geom_torsion_site_symmetry_1
_geom_torsion_site_symmetry_2
_geom_torsion_site_symmetry_3
_geom_torsion_site_symmetry_4
_geom_torsion_publ_flag
P3 Pt1 P1 C13 115.8(2) . . . . ?
Cl2 Pt1 P1 C13 -46.5(5) . . . . ?
Cl1 Pt1 P1 C13 -70.2(2) . . . . ?
P3 Pt1 P1 C7 -8.0(3) . . . . ?
Cl2 Pt1 P1 C7 -170.3(5) . . . . ?
Cl1 Pt1 P1 C7 166.0(3) . . . . ?
P3 Pt1 P1 C1 -128.6(3) . . . . ?
Cl2 Pt1 P1 C1 69.1(6) . . . . ?
Cl1 Pt1 P1 C1 45.4(3) . . . . ?
C2 N1 C1 P1 142.1(6) . . . . ?
C13 P1 C1 N1 162.2(5) . . . . ?
C7 P1 C1 N1 -89.3(6) . . . . ?
Pt1 P1 C1 N1 42.4(6) . . . . ?
C3 O1 P2 O2 -56.4(7) . . . . ?
C3 O1 P2 C25 179.2(6) . . . . ?
C3 O1 P2 C19 68.8(6) . . . . ?
C6 N2 C2 N1 -178.8(7) . . . . ?
C6 N2 C2 C3 -1.5(11) . . . . ?
C1 N1 C2 N2 -13.3(10) . . . . ?
C1 N1 C2 C3 169.4(7) . . . . ?
P1 Pt1 P3 C37 -41.8(3) . . . . ?
Cl2 Pt1 P3 C37 135.4(3) . . . . ?
Cl1 Pt1 P3 C37 -160.2(6) . . . . ?
P1 Pt1 P3 C43 86.4(3) . . . . ?
Cl2 Pt1 P3 C43 -96.4(3) . . . . ?
Cl1 Pt1 P3 C43 -31.9(7) . . . . ?
P1 Pt1 P3 C31 -158.7(3) . . . . ?
Cl2 Pt1 P3 C31 18.5(3) . . . . ?
Cl1 Pt1 P3 C31 82.9(6) . . . . ?
P2 O1 C3 C4 36.0(10) . . . . ?
P2 O1 C3 C2 -145.1(6) . . . . ?
N2 C2 C3 C4 1.8(11) . . . . ?
N1 C2 C3 C4 179.1(7) . . . . ?
N2 C2 C3 O1 -177.1(6) . . . . ?
N1 C2 C3 O1 0.2(10) . . . . ?
C33 O3 P4 O4 -44.5(7) . . . . ?
C33 O3 P4 C55 -166.6(6) . . . . ?
C33 O3 P4 C49 79.7(6) . . . . ?
O1 C3 C4 C5 177.6(7) . . . . ?
C2 C3 C4 C5 -1.2(12) . . . . ?
C3 C4 C5 C6 0.4(13) . . . . ?
C2 N2 C6 C5 0.7(12) . . . . ?
C4 C5 C6 N2 -0.1(13) . . . . ?
C13 P1 C7 C12 155.6(6) . . . . ?
C1 P1 C7 C12 47.0(7) . . . . ?
Pt1 P1 C7 C12 -77.4(6) . . . . ?
C13 P1 C7 C8 -21.6(6) . . . . ?
C1 P1 C7 C8 -130.3(6) . . . . ?
Pt1 P1 C7 C8 105.4(5) . . . . ?
C12 C7 C8 C9 0.5(10) . . . . ?
P1 C7 C8 C9 177.7(5) . . . . ?
C7 C8 C9 C10 -1.0(11) . . . . ?
C8 C9 C10 C11 0.8(11) . . . . ?
C9 C10 C11 C12 0.0(12) . . . . ?
C8 C7 C12 C11 0.2(11) . . . . ?
P1 C7 C12 C11 -177.0(6) . . . . ?
C10 C11 C12 C7 -0.5(12) . . . . ?
C7 P1 C13 C14 113.8(6) . . . . ?
C1 P1 C13 C14 -138.9(6) . . . . ?
Pt1 P1 C13 C14 -19.6(6) . . . . ?
C7 P1 C13 C18 -64.5(6) . . . . ?
C1 P1 C13 C18 42.8(6) . . . . ?
Pt1 P1 C13 C18 162.1(5) . . . . ?
C18 C13 C14 C15 1.1(10) . . . . ?
P1 C13 C14 C15 -177.2(6) . . . . ?
C13 C14 C15 C16 -0.9(11) . . . . ?
C14 C15 C16 C17 0.2(11) . . . . ?
C15 C16 C17 C18 0.2(12) . . . . ?
C16 C17 C18 C13 0.0(12) . . . . ?
C14 C13 C18 C17 -0.7(11) . . . . ?
P1 C13 C18 C17 177.7(6) . . . . ?
O2 P2 C19 C20 146.7(6) . . . . ?
O1 P2 C19 C20 19.6(7) . . . . ?
C25 P2 C19 C20 -86.6(7) . . . . ?
O2 P2 C19 C24 -33.4(7) . . . . ?
O1 P2 C19 C24 -160.5(5) . . . . ?
C25 P2 C19 C24 93.3(6) . . . . ?
C24 C19 C20 C21 -0.7(11) . . . . ?
P2 C19 C20 C21 179.2(6) . . . . ?
C19 C20 C21 C22 0.7(11) . . . . ?
C20 C21 C22 C23 -0.5(11) . . . . ?
C21 C22 C23 C24 0.4(12) . . . . ?
C22 C23 C24 C19 -0.4(12) . . . . ?
C20 C19 C24 C23 0.6(11) . . . . ?
P2 C19 C24 C23 -179.3(6) . . . . ?
O2 P2 C25 C26 11.8(8) . . . . ?
O1 P2 C25 C26 137.4(7) . . . . ?
C19 P2 C25 C26 -114.1(7) . . . . ?
O2 P2 C25 C30 -174.5(6) . . . . ?
O1 P2 C25 C30 -48.9(7) . . . . ?
C19 P2 C25 C30 59.6(7) . . . . ?
C30 C25 C26 C27 -2.5(14) . . . . ?
P2 C25 C26 C27 171.5(8) . . . . ?
C25 C26 C27 C28 -0.7(16) . . . . ?
C26 C27 C28 C29 2.9(15) . . . . ?
C27 C28 C29 C30 -1.8(13) . . . . ?
C28 C29 C30 C25 -1.4(12) . . . . ?
C26 C25 C30 C29 3.5(12) . . . . ?
P2 C25 C30 C29 -170.1(6) . . . . ?
C32 N3 C31 P3 130.0(6) . . . . ?
C37 P3 C31 N3 -71.7(5) . . . . ?
C43 P3 C31 N3 175.6(5) . . . . ?
Pt1 P3 C31 N3 55.0(5) . . . . ?
C36 N4 C32 N3 179.8(6) . . . . ?
C36 N4 C32 C33 -0.8(10) . . . . ?
C31 N3 C32 N4 -4.2(10) . . . . ?
C31 N3 C32 C33 176.4(6) . . . . ?
N4 C32 C33 C34 1.8(11) . . . . ?
N3 C32 C33 C34 -178.9(7) . . . . ?
N4 C32 C33 O3 -174.4(6) . . . . ?
N3 C32 C33 O3 5.0(9) . . . . ?
P4 O3 C33 C34 34.1(10) . . . . ?
P4 O3 C33 C32 -149.8(5) . . . . ?
C32 C33 C34 C35 -0.7(11) . . . . ?
O3 C33 C34 C35 175.1(6) . . . . ?
C33 C34 C35 C36 -1.3(11) . . . . ?
C32 N4 C36 C35 -1.3(11) . . . . ?
C34 C35 C36 N4 2.3(12) . . . . ?
C43 P3 C37 C38 177.1(5) . . . . ?
C31 P3 C37 C38 70.6(6) . . . . ?
Pt1 P3 C37 C38 -53.6(6) . . . . ?
C43 P3 C37 C42 4.9(7) . . . . ?
C31 P3 C37 C42 -101.6(6) . . . . ?
Pt1 P3 C37 C42 134.2(5) . . . . ?
C42 C37 C38 C39 0.8(10) . . . . ?
P3 C37 C38 C39 -171.8(5) . . . . ?
C37 C38 C39 C40 -0.4(11) . . . . ?
C38 C39 C40 C41 -1.1(11) . . . . ?
C39 C40 C41 C42 2.3(11) . . . . ?
C38 C37 C42 C41 0.3(10) . . . . ?
P3 C37 C42 C41 172.4(5) . . . . ?
C40 C41 C42 C37 -1.9(11) . . . . ?
C37 P3 C43 C44 -61.8(7) . . . . ?
C31 P3 C43 C44 43.5(7) . . . . ?
Pt1 P3 C43 C44 165.7(6) . . . . ?
C37 P3 C43 C48 124.5(7) . . . . ?
C31 P3 C43 C48 -130.1(7) . . . . ?
Pt1 P3 C43 C48 -8.0(8) . . . . ?
C48 C43 C44 C45 -2.7(14) . . . . ?
P3 C43 C44 C45 -176.4(8) . . . . ?
C43 C44 C45 C46 0.6(17) . . . . ?
C44 C45 C46 C47 0(2) . . . . ?
C45 C46 C47 C48 1(2) . . . . ?
C46 C47 C48 C43 -3(2) . . . . ?
C44 C43 C48 C47 3.7(15) . . . . ?
P3 C43 C48 C47 177.6(9) . . . . ?
O4 P4 C49 C50 134.0(6) . . . . ?
O3 P4 C49 C50 6.3(7) . . . . ?
C55 P4 C49 C50 -98.8(6) . . . . ?
O4 P4 C49 C54 -43.7(6) . . . . ?
O3 P4 C49 C54 -171.5(5) . . . . ?
C55 P4 C49 C54 83.5(6) . . . . ?
C54 C49 C50 C51 1.7(10) . . . . ?
P4 C49 C50 C51 -175.9(5) . . . . ?
C49 C50 C51 C52 -2.1(10) . . . . ?
C50 C51 C52 C53 1.1(11) . . . . ?
C51 C52 C53 C54 0.2(12) . . . . ?
C52 C53 C54 C49 -0.5(11) . . . . ?
C50 C49 C54 C53 -0.4(11) . . . . ?
P4 C49 C54 C53 177.4(6) . . . . ?
O4 P4 C55 C60 -179.6(5) . . . . ?
O3 P4 C55 C60 -55.1(6) . . . . ?
C49 P4 C55 C60 54.3(7) . . . . ?
O4 P4 C55 C56 -4.1(7) . . . . ?
O3 P4 C55 C56 120.5(6) . . . . ?
C49 P4 C55 C56 -130.2(6) . . . . ?
C60 C55 C56 C57 0.3(11) . . . . ?
P4 C55 C56 C57 -175.3(6) . . . . ?
C55 C56 C57 C58 -0.2(11) . . . . ?
C56 C57 C58 C59 0.0(11) . . . . ?
C57 C58 C59 C60 0.2(11) . . . . ?
C58 C59 C60 C55 -0.1(10) . . . . ?
C56 C55 C60 C59 -0.2(10) . . . . ?
P4 C55 C60 C59 175.2(5) . . . . ?
